data_4084479
loop_
_publ_author_name
'Murugesan, Sathiyamoorthy'
'St\"oger, Berthold'
'Carvalho, Maria Deus'
'Ferreira, Liliana P.'
'Pittenauer, Ernst'
'Allmaier, G\"unter'
'Veiros, Luis F.'
'Kirchner, Karl'

_publ_section_title
;
 Synthesis and Reactivity of Four- and Five-Coordinate Low-Spin Cobalt(II)
 PCP Pincer Complexes and Some Nickel(II) Analogues
;
_journal_name_full Organometallics
_journal_page_first 141009125933001
_journal_paper_doi 10.1021/om5007769
_journal_year 2014
_chemical_formula_sum 'C20 H37 Cl2 Co N2 P2'
_chemical_formula_weight 497.3
_chemical_name_systematic ' ?'
_space_group_IT_number 61
_symmetry_cell_setting orthorhombic
_symmetry_Int_Tables_number 61
_symmetry_space_group_name_Hall '-P 2ac 2ab'
_symmetry_space_group_name_H-M 'P b c a'
_cell_angle_alpha 90
_cell_angle_beta 90
_cell_angle_gamma 90
_cell_formula_units_Z 8
_cell_length_a 11.4194(8)
_cell_length_b 15.3929(11)
_cell_length_c 26.9717(18)
_cell_measurement_reflns_used 9309
_cell_measurement_temperature 100
_cell_measurement_theta_max 62.5
_cell_measurement_theta_min 2.3
_cell_volume 4741.0(6)
_diffrn_ambient_temperature 100
_diffrn_measured_fraction_theta_full 1
_diffrn_measured_fraction_theta_max 1
_diffrn_measurement_device 'four-cycle diffractometer'
_diffrn_measurement_device_type 'Bruker KAPPA APEX II CCD'
_diffrn_measurement_method '\w and \f scans'
_diffrn_radiation_monochromator graphite
_diffrn_radiation_probe x-ray
_diffrn_radiation_source 'X-ray tube'
_diffrn_radiation_type 'Mo K\a'
_diffrn_radiation_wavelength 0.71073
_diffrn_reflns_av_R_equivalents 0.0378
_diffrn_reflns_av_unetI/netI 0.0099
_diffrn_reflns_limit_h_max 17
_diffrn_reflns_limit_h_min -17
_diffrn_reflns_limit_k_max 23
_diffrn_reflns_limit_k_min -23
_diffrn_reflns_limit_l_max 40
_diffrn_reflns_limit_l_min -40
_diffrn_reflns_number 284978
_diffrn_reflns_theta_full 32.66
_diffrn_reflns_theta_max 32.66
_diffrn_reflns_theta_min 2.34
_exptl_absorpt_coefficient_mu 1.093
_exptl_absorpt_correction_T_max 0.61
_exptl_absorpt_correction_T_min 0.44
_exptl_absorpt_correction_type multi-scan
_exptl_absorpt_process_details SADABS
_exptl_crystal_colour 'dark green'
_exptl_crystal_density_diffrn 1.393
_exptl_crystal_description block
_exptl_crystal_F_000 2096
_exptl_crystal_size_max 0.78
_exptl_crystal_size_mid 0.63
_exptl_crystal_size_min 0.44
_refine_diff_density_max 0.27
_refine_diff_density_min -0.19
_refine_ls_extinction_method none
_refine_ls_goodness_of_fit_gt 1.50
_refine_ls_goodness_of_fit_ref 1.46
_refine_ls_hydrogen_treatment constr
_refine_ls_number_constraints 148
_refine_ls_number_parameters 244
_refine_ls_number_reflns 8651
_refine_ls_number_restraints 0
_refine_ls_R_factor_all 0.0300
_refine_ls_R_factor_gt 0.0244
_refine_ls_shift/su_max 0.0227
_refine_ls_shift/su_mean 0.0029
_refine_ls_structure_factor_coef F
_refine_ls_weighting_details w=1/(\s^2^(F)+0.0009F^2^)
_refine_ls_weighting_scheme sigma
_refine_ls_wR_factor_gt 0.0508
_refine_ls_wR_factor_ref 0.0525
_reflns_number_gt 7707
_reflns_number_total 8651
_reflns_threshold_expression I>3\s(I)
_cod_data_source_file om5007769_si_001.cif
_cod_data_source_block CoCl2
_cod_depositor_comments
;
The following automatic conversions were performed:

'_diffrn_radiation_probe' value 'X-ray' changed to 'x-ray' according
to
/home/saulius/struct/COD-crude-data--automatic-downloads/rss-feeds/ACS/lib/dictionaries/cif_core.dic
dictionary named 'cif_core.dic' version 2.4.2 from 2011-04-26.

Automatic conversion script
Id: cif_fix_values 2827 2014-09-09 07:05:25Z andrius 
;
_cod_original_sg_symbol_Hall '-P -2xab;-2ybc;-2zac'
_cod_original_formula_sum 'C20 H37 Cl2 Co1 N2 P2'
_cod_database_code 4084479

loop_
_symmetry_equiv_pos_site_id
_symmetry_equiv_pos_as_xyz
1 x,y,z
2 -x+1/2,-y,z+1/2
3 -x,y+1/2,-z+1/2
4 x+1/2,-y+1/2,-z
5 -x,-y,-z
6 x+1/2,y,-z+1/2
7 x,-y+1/2,z+1/2
8 -x+1/2,y+1/2,z

loop_
_atom_site_label
_atom_site_type_symbol
_atom_site_fract_x
_atom_site_fract_y
_atom_site_fract_z
_atom_site_adp_type
_atom_site_U_iso_or_equiv
_atom_site_site_symmetry_multiplicity
_atom_site_occupancy
_atom_site_calc_flag
Co1 Co 0.020172(12) 0.352826(9) 0.131377(5) Uani 0.00915(5) 8 1 d
Cl1 Cl 0.03769(3) 0.288591(19) 0.206501(10) Uani 0.01912(7) 8 1 d
Cl2 Cl 0.14636(2) 0.277005(17) 0.081443(10) Uani 0.01481(7) 8 1 d
P1 P -0.14507(2) 0.279420(17) 0.112953(10) Uani 0.01037(7) 8 1 d
P2 P 0.14331(2) 0.462659(18) 0.150754(9) Uani 0.01080(7) 8 1 d
C1 C -0.05211(9) 0.44098(6) 0.09028(3) Uani 0.0097(2) 8 1 d
N1 N -0.20793(8) 0.34199(6) 0.06924(3) Uani 0.0137(2) 8 1 d
N2 N 0.10675(8) 0.53876(6) 0.10849(3) Uani 0.0135(2) 8 1 d
C2 C -0.15495(8) 0.42279(7) 0.06254(4) Uani 0.0106(2) 8 1 d
C3 C -0.19910(9) 0.48316(7) 0.02862(4) Uani 0.0143(2) 8 1 d
C4 C -0.13918(10) 0.56010(7) 0.02084(4) Uani 0.0150(3) 8 1 d
C5 C -0.03848(10) 0.58078(7) 0.04706(4) Uani 0.0136(2) 8 1 d
C6 C 0.00513(9) 0.52115(7) 0.08193(4) Uani 0.0106(2) 8 1 d
C7 C -0.31664(10) 0.32054(9) 0.04344(4) Uani 0.0195(3) 8 1 d
C8 C 0.17000(11) 0.61981(7) 0.10035(4) Uani 0.0188(3) 8 1 d
C9 C -0.14177(10) 0.16933(8) 0.08699(4) Uani 0.0171(3) 8 1 d
C10 C -0.09200(11) 0.16684(9) 0.03435(5) Uani 0.0240(3) 8 1 d
C11 C -0.07498(13) 0.10928(9) 0.12233(6) Uani 0.0278(4) 8 1 d
C12 C -0.24764(10) 0.27545(7) 0.16586(4) Uani 0.0148(3) 8 1 d
C13 C -0.35296(12) 0.21488(9) 0.16054(5) Uani 0.0277(4) 8 1 d
C14 C -0.28906(12) 0.36779(8) 0.17711(5) Uani 0.0224(3) 8 1 d
C15 C 0.30350(9) 0.44804(8) 0.14797(4) Uani 0.0168(3) 8 1 d
C16 C 0.35059(10) 0.44195(9) 0.09476(5) Uani 0.0225(3) 8 1 d
C17 C 0.33765(11) 0.36778(9) 0.17846(5) Uani 0.0234(3) 8 1 d
C18 C 0.11994(10) 0.51073(7) 0.21285(4) Uani 0.0162(3) 8 1 d
C19 C 0.17811(13) 0.59927(9) 0.22124(5) Uani 0.0290(4) 8 1 d
C20 C -0.01111(11) 0.51678(9) 0.22402(5) Uani 0.0244(3) 8 1 d
H1c3 H -0.270258 0.471358 0.010904 Uiso 0.0171 8 1 d
H1c4 H -0.168163 0.600347 -0.003417 Uiso 0.018 8 1 d
H1c5 H 0.000848 0.635027 0.041469 Uiso 0.0163 8 1 d
H1c7 H -0.3409 0.262955 0.052458 Uiso 0.0234 8 1 d
H2c7 H -0.376407 0.361333 0.052632 Uiso 0.0234 8 1 d
H3c7 H -0.304036 0.323233 0.008285 Uiso 0.0234 8 1 d
H1c8 H 0.236995 0.621947 0.12182 Uiso 0.0225 8 1 d
H2c8 H 0.195259 0.622809 0.06645 Uiso 0.0225 8 1 d
H3c8 H 0.119377 0.66803 0.107439 Uiso 0.0225 8 1 d
H1c9 H -0.220894 0.14892 0.083981 Uiso 0.0205 8 1 d
H1c10 H -0.144353 0.196495 0.012236 Uiso 0.0288 8 1 d
H2c10 H -0.016941 0.194915 0.033857 Uiso 0.0288 8 1 d
H3c10 H -0.083467 0.107544 0.023927 Uiso 0.0288 8 1 d
H1c11 H -0.103065 0.117645 0.155534 Uiso 0.0334 8 1 d
H2c11 H -0.087091 0.049937 0.112646 Uiso 0.0334 8 1 d
H3c11 H 0.007081 0.122596 0.120957 Uiso 0.0334 8 1 d
H1c12 H -0.20377 0.250594 0.19271 Uiso 0.0178 8 1 d
H1c13 H -0.326104 0.156678 0.154676 Uiso 0.0333 8 1 d
H2c13 H -0.398537 0.216338 0.190433 Uiso 0.0333 8 1 d
H3c13 H -0.400386 0.233575 0.133154 Uiso 0.0333 8 1 d
H1c14 H -0.22237 0.404728 0.182129 Uiso 0.0269 8 1 d
H2c14 H -0.33441 0.389176 0.149736 Uiso 0.0269 8 1 d
H3c14 H -0.336408 0.367458 0.206516 Uiso 0.0269 8 1 d
H1c15 H 0.339208 0.498913 0.161941 Uiso 0.0201 8 1 d
H1c16 H 0.338682 0.496396 0.078146 Uiso 0.027 8 1 d
H2c16 H 0.432749 0.428805 0.095585 Uiso 0.027 8 1 d
H3c16 H 0.309789 0.396845 0.07727 Uiso 0.027 8 1 d
H1c17 H 0.306834 0.373205 0.211432 Uiso 0.0281 8 1 d
H2c17 H 0.306055 0.31664 0.163099 Uiso 0.0281 8 1 d
H3c17 H 0.421429 0.363293 0.17993 Uiso 0.0281 8 1 d
H1c18 H 0.158165 0.471822 0.235471 Uiso 0.0194 8 1 d
H1c19 H 0.258434 0.59663 0.210846 Uiso 0.0347 8 1 d
H2c19 H 0.137715 0.642764 0.202314 Uiso 0.0347 8 1 d
H3c19 H 0.174607 0.613855 0.255813 Uiso 0.0347 8 1 d
H1c20 H -0.044696 0.459606 0.223703 Uiso 0.0293 8 1 d
H2c20 H -0.022341 0.542541 0.256082 Uiso 0.0293 8 1 d
H3c20 H -0.048563 0.551981 0.199285 Uiso 0.0293 8 1 d

loop_
_atom_site_aniso_label
_atom_site_aniso_type_symbol
_atom_site_aniso_U_11
_atom_site_aniso_U_22
_atom_site_aniso_U_33
_atom_site_aniso_U_12
_atom_site_aniso_U_13
_atom_site_aniso_U_23
Co1 Co 0.00988(8) 0.00910(8) 0.00848(8) 0.00014(4) -0.00131(4) 0.00089(4)
Cl1 Cl 0.02467(13) 0.02006(13) 0.01262(12) -0.00383(10) -0.00533(9) 0.00598(9)
Cl2 Cl 0.01290(11) 0.01391(12) 0.01762(12) 0.00287(8) 0.00022(8) -0.00237(8)
P1 P 0.01114(12) 0.01050(12) 0.00948(12) -0.00156(8) 0.00074(8) -0.00085(8)
P2 P 0.01012(12) 0.01217(12) 0.01010(12) -0.00100(8) -0.00122(8) -0.00004(8)
C1 C 0.0107(4) 0.0106(4) 0.0079(4) 0.0013(3) -0.0003(3) 0.0004(3)
N1 N 0.0122(4) 0.0171(4) 0.0117(4) -0.0033(3) -0.0033(3) 0.0005(3)
N2 N 0.0152(4) 0.0120(4) 0.0133(4) -0.0049(3) -0.0020(3) 0.0025(3)
C2 C 0.0096(4) 0.0136(4) 0.0087(4) 0.0015(3) 0.0006(3) -0.0002(3)
C3 C 0.0129(4) 0.0181(5) 0.0117(4) 0.0041(4) -0.0019(3) 0.0008(3)
C4 C 0.0182(5) 0.0160(5) 0.0107(4) 0.0062(4) -0.0003(3) 0.0028(3)
C5 C 0.0168(4) 0.0110(4) 0.0131(4) 0.0031(3) 0.0022(3) 0.0026(3)
C6 C 0.0113(4) 0.0115(4) 0.0090(4) 0.0004(3) 0.0012(3) 0.0005(3)
C7 C 0.0148(4) 0.0271(6) 0.0167(5) -0.0048(4) -0.0049(4) -0.0009(4)
C8 C 0.0218(5) 0.0135(5) 0.0211(5) -0.0073(4) -0.0001(4) 0.0027(4)
C9 C 0.0165(5) 0.0134(5) 0.0213(5) -0.0027(4) 0.0042(4) -0.0060(4)
C10 C 0.0213(5) 0.0272(6) 0.0235(5) -0.0063(5) 0.0076(4) -0.0138(5)
C11 C 0.0314(7) 0.0141(5) 0.0378(7) 0.0046(5) 0.0014(6) 0.0007(5)
C12 C 0.0155(4) 0.0171(5) 0.0119(4) -0.0024(4) 0.0033(3) -0.0006(3)
C13 C 0.0252(6) 0.0307(7) 0.0273(6) -0.0145(5) 0.0144(5) -0.0090(5)
C14 C 0.0225(5) 0.0220(5) 0.0227(5) -0.0012(4) 0.0083(4) -0.0073(4)
C15 C 0.0107(4) 0.0219(5) 0.0177(5) -0.0019(4) -0.0020(3) -0.0032(4)
C16 C 0.0131(5) 0.0321(7) 0.0223(5) -0.0038(4) 0.0037(4) -0.0060(5)
C17 C 0.0164(5) 0.0282(6) 0.0258(6) 0.0053(4) -0.0057(4) -0.0005(5)
C18 C 0.0202(5) 0.0178(5) 0.0105(4) -0.0008(4) 0.0003(4) -0.0013(3)
C19 C 0.0328(7) 0.0295(7) 0.0246(6) -0.0109(6) 0.0039(5) -0.0131(5)
C20 C 0.0235(6) 0.0241(6) 0.0257(6) -0.0011(5) 0.0080(5) -0.0060(5)

loop_
_atom_type_symbol
_atom_type_scat_dispersion_real
_atom_type_scat_dispersion_imag
_atom_type_scat_source
C 0.0033 0.0016 'International Tables Vol C tables 4.2.6.8 and 6.1.1.1'
H 0.0000 0.0000 'International Tables Vol C tables 4.2.6.8 and 6.1.1.1'
Cl 0.1484 0.1585 'International Tables Vol C tables 4.2.6.8 and 6.1.1.1'
Co 0.3494 0.9721 'International Tables Vol C tables 4.2.6.8 and 6.1.1.1'
N 0.0061 0.0033 'International Tables Vol C tables 4.2.6.8 and 6.1.1.1'
P 0.1023 0.0942 'International Tables Vol C tables 4.2.6.8 and 6.1.1.1'

loop_
_geom_angle_atom_site_label_1
_geom_angle_atom_site_label_2
_geom_angle_atom_site_label_3
_geom_angle
Cl1 Co1 Cl2 104.361(12)
Cl1 Co1 P1 93.001(12)
Cl1 Co1 P2 93.714(11)
Cl1 Co1 C1 148.87(3)
Cl2 Co1 P1 98.134(12)
Cl2 Co1 P2 97.217(11)
Cl2 Co1 C1 106.77(3)
P1 Co1 P2 161.157(12)
P1 Co1 C1 82.43(3)
P2 Co1 C1 82.73(3)
Co1 P1 N1 102.97(3)
Co1 P1 C9 122.00(4)
Co1 P1 C12 112.14(4)
N1 P1 C9 105.67(5)
N1 P1 C12 106.84(5)
C9 P1 C12 106.11(5)
Co1 P2 N2 102.08(3)
Co1 P2 C15 121.08(4)
Co1 P2 C18 114.75(4)
N2 P2 C15 107.62(5)
N2 P2 C18 107.35(5)
C15 P2 C18 103.22(5)
Co1 C1 C2 121.04(7)
Co1 C1 C6 120.35(7)
C2 C1 C6 118.05(9)
P1 N1 C2 114.59(7)
P1 N1 C7 124.51(8)
C2 N1 C7 120.56(9)
P2 N2 C6 114.78(7)
P2 N2 C8 124.97(8)
C6 N2 C8 120.18(9)
C1 C2 N1 117.78(9)
C1 C2 C3 120.78(9)
N1 C2 C3 121.41(9)
C2 C3 C4 119.32(10)
C2 C3 H1c3 120.34
C4 C3 H1c3 120.34
C3 C4 C5 121.95(10)
C3 C4 H1c4 119.03
C5 C4 H1c4 119.02
C4 C5 C6 119.01(10)
C4 C5 H1c5 120.49
C6 C5 H1c5 120.49
C1 C6 N2 118.29(9)
C1 C6 C5 120.83(9)
N2 C6 C5 120.87(9)
N1 C7 H1c7 109.47
N1 C7 H2c7 109.47
N1 C7 H3c7 109.47
H1c7 C7 H2c7 109.47
H1c7 C7 H3c7 109.47
H2c7 C7 H3c7 109.47
N2 C8 H1c8 109.47
N2 C8 H2c8 109.47
N2 C8 H3c8 109.47
H1c8 C8 H2c8 109.47
H1c8 C8 H3c8 109.47
H2c8 C8 H3c8 109.47
P1 C9 C10 112.66(8)
P1 C9 C11 109.29(9)
P1 C9 H1c9 108.38
C10 C9 C11 112.18(10)
C10 C9 H1c9 105.25
C11 C9 H1c9 108.89
C9 C10 H1c10 109.47
C9 C10 H2c10 109.47
C9 C10 H3c10 109.47
H1c10 C10 H2c10 109.47
H1c10 C10 H3c10 109.47
H2c10 C10 H3c10 109.47
C9 C11 H1c11 109.47
C9 C11 H2c11 109.47
C9 C11 H3c11 109.47
H1c11 C11 H2c11 109.47
H1c11 C11 H3c11 109.47
H2c11 C11 H3c11 109.47
P1 C12 C13 116.51(8)
P1 C12 C14 108.59(8)
P1 C12 H1c12 105.37
C13 C12 C14 110.02(10)
C13 C12 H1c12 103.79
C14 C12 H1c12 112.49
C12 C13 H1c13 109.47
C12 C13 H2c13 109.47
C12 C13 H3c13 109.47
H1c13 C13 H2c13 109.47
H1c13 C13 H3c13 109.47
H2c13 C13 H3c13 109.47
C12 C14 H1c14 109.47
C12 C14 H2c14 109.47
C12 C14 H3c14 109.47
H1c14 C14 H2c14 109.47
H1c14 C14 H3c14 109.47
H2c14 C14 H3c14 109.47
P2 C15 C16 113.13(8)
P2 C15 C17 109.17(8)
P2 C15 H1c15 107.8
C16 C15 C17 111.28(10)
C16 C15 H1c15 105.54
C17 C15 H1c15 109.78
C15 C16 H1c16 109.47
C15 C16 H2c16 109.47
C15 C16 H3c16 109.47
H1c16 C16 H2c16 109.47
H1c16 C16 H3c16 109.47
H2c16 C16 H3c16 109.47
C15 C17 H1c17 109.47
C15 C17 H2c17 109.47
C15 C17 H3c17 109.47
H1c17 C17 H2c17 109.47
H1c17 C17 H3c17 109.47
H2c17 C17 H3c17 109.47
P2 C18 C19 115.26(8)
P2 C18 C20 110.11(8)
P2 C18 H1c18 105.09
C19 C18 C20 109.93(10)
C19 C18 H1c18 105.29
C20 C18 H1c18 110.96
C18 C19 H1c19 109.47
C18 C19 H2c19 109.47
C18 C19 H3c19 109.47
H1c19 C19 H2c19 109.47
H1c19 C19 H3c19 109.47
H2c19 C19 H3c19 109.47
C18 C20 H1c20 109.47
C18 C20 H2c20 109.47
C18 C20 H3c20 109.47
H1c20 C20 H2c20 109.47
H1c20 C20 H3c20 109.47
H2c20 C20 H3c20 109.47

loop_
_geom_bond_atom_site_label_1
_geom_bond_atom_site_label_2
_geom_bond_distance
Co1 Cl1 2.2635(4)
Co1 Cl2 2.2918(3)
Co1 P1 2.2549(4)
Co1 P2 2.2602(4)
Co1 C1 1.9369(10)
P1 N1 1.6831(10)
P1 C9 1.8340(12)
P1 C12 1.8472(11)
P2 N2 1.6870(10)
P2 C15 1.8446(11)
P2 C18 1.8503(11)
C1 C2 1.4204(14)
C1 C6 1.4144(14)
N1 C2 1.3947(14)
N1 C7 1.4609(15)
N2 C6 1.3903(14)
N2 C8 1.4581(15)
C2 C3 1.3981(15)
C3 C4 1.3837(16)
C3 H1c3 0.96
C4 C5 1.3870(15)
C4 H1c4 0.96
C5 C6 1.4055(15)
C5 H1c5 0.96
C7 H1c7 0.96
C7 H2c7 0.96
C7 H3c7 0.96
C8 H1c8 0.96
C8 H2c8 0.96
C8 H3c8 0.96
C9 C10 1.5297(18)
C9 C11 1.5313(19)
C9 H1c9 0.96
C10 H1c10 0.96
C10 H2c10 0.96
C10 H3c10 0.96
C11 H1c11 0.96
C11 H2c11 0.96
C11 H3c11 0.96
C12 C13 1.5286(18)
C12 C14 1.5284(17)
C12 H1c12 0.96
C13 H1c13 0.96
C13 H2c13 0.96
C13 H3c13 0.96
C14 H1c14 0.96
C14 H2c14 0.96
C14 H3c14 0.96
C15 C16 1.5356(17)
C15 C17 1.5344(18)
C15 H1c15 0.96
C16 H1c16 0.96
C16 H2c16 0.96
C16 H3c16 0.96
C17 H1c17 0.96
C17 H2c17 0.96
C17 H3c17 0.96
C18 C19 1.5329(18)
C18 C20 1.5294(18)
C18 H1c18 0.96
C19 H1c19 0.96
C19 H2c19 0.96
C19 H3c19 0.96
C20 H1c20 0.96
C20 H2c20 0.96
C20 H3c20 0.96
